data_7200294
loop_
_publ_author_name
'Karki, Shyam'
'Fri\<s\<ci\'c, Tomislav'
'Jones, William'

_publ_section_title
;
 Control and interconversion of cocrystal stoichiometry in grinding:
 stepwise mechanism for the formation of a hydrogen-bonded cocrystal
;
_journal_issue 3
_journal_name_full CrystEngComm
_journal_page_first 470
_journal_paper_doi 10.1039/b812531g
_journal_volume 11
_journal_year 2009
_chemical_formula_moiety 'C8 H14 O4, 2(C6 H6 N2 O)'
_chemical_formula_sum 'C20 H26 N4 O6'
_chemical_formula_weight 418.45
_chemical_name_common 'nicotinamide:suberic acid 2:1'
_chemical_name_systematic
;
nicotinamide:suberic acid 2:1
;
_space_group_IT_number 2
_symmetry_cell_setting triclinic
_symmetry_space_group_name_Hall '-P 1'
_symmetry_space_group_name_H-M 'P -1'
_atom_sites_solution_hydrogens geom
_atom_sites_solution_primary direct
_atom_sites_solution_secondary difmap
_audit_creation_method SHELXL-97
_cell_angle_alpha 93.062(3)
_cell_angle_beta 94.810(3)
_cell_angle_gamma 90.740(2)
_cell_formula_units_Z 1
_cell_length_a 5.0288(3)
_cell_length_b 5.4403(3)
_cell_length_c 18.7537(11)
_cell_measurement_reflns_used 7216
_cell_measurement_temperature 180(2)
_cell_measurement_theta_max 30.03
_cell_measurement_theta_min 1.02
_cell_volume 510.45(5)
_computing_cell_refinement 'HKL Scalepack (Otwinowski & Minor 1997)'
_computing_data_collection 'Collect (Nonius B.V. 1998)'
_computing_data_reduction
;
HKL Denzo and Scalepack (Otwinowski & Minor 1997)
;
_computing_publication_material 'SHELXL-97 (Sheldrick 1997)'
_computing_structure_refinement 'SHELXL-97 (Sheldrick 1997)'
_computing_structure_solution 'SIR-92 (Altomare et al. 1994)'
_diffrn_ambient_temperature 180(2)
_diffrn_measured_fraction_theta_full 0.965
_diffrn_measured_fraction_theta_max 0.965
_diffrn_measurement_device_type 'Nonius Kappa CCD'
_diffrn_measurement_method 'Thin slice \w and \f scans'
_diffrn_radiation_source 'fine-focus sealed tube'
_diffrn_radiation_type MoK\a
_diffrn_radiation_wavelength 0.71073
_diffrn_reflns_av_R_equivalents 0.0574
_diffrn_reflns_av_sigmaI/netI 0.1063
_diffrn_reflns_limit_h_max 7
_diffrn_reflns_limit_h_min -7
_diffrn_reflns_limit_k_max 7
_diffrn_reflns_limit_k_min -7
_diffrn_reflns_limit_l_max 26
_diffrn_reflns_limit_l_min -26
_diffrn_reflns_number 6237
_diffrn_reflns_theta_full 29.90
_diffrn_reflns_theta_max 29.90
_diffrn_reflns_theta_min 3.75
_exptl_absorpt_coefficient_mu 0.102
_exptl_absorpt_correction_T_max 1.000
_exptl_absorpt_correction_T_min 0.937
_exptl_absorpt_correction_type multi-scan
_exptl_absorpt_process_details
;
multi-scan from symmetry-related measurements
Sortav (Blessing 1995)
;
_exptl_crystal_colour colourless
_exptl_crystal_density_diffrn 1.361
_exptl_crystal_density_method 'not measured'
_exptl_crystal_description block
_exptl_crystal_F_000 222
_exptl_crystal_size_max 0.23
_exptl_crystal_size_mid 0.10
_exptl_crystal_size_min 0.02
_refine_diff_density_max 0.266
_refine_diff_density_min -0.306
_refine_diff_density_rms 0.067
_refine_ls_extinction_method none
_refine_ls_goodness_of_fit_ref 1.045
_refine_ls_hydrogen_treatment mixed
_refine_ls_matrix_type full
_refine_ls_number_parameters 139
_refine_ls_number_reflns 2848
_refine_ls_number_restraints 0
_refine_ls_restrained_S_all 1.045
_refine_ls_R_factor_all 0.1719
_refine_ls_R_factor_gt 0.0800
_refine_ls_shift/su_max 0.000
_refine_ls_shift/su_mean 0.000
_refine_ls_structure_factor_coef Fsqd
_refine_ls_weighting_details 'calc w=1/[\s^2^(Fo^2^)+(0.0390P)^2^+0.4980P] where P=(Fo^2^+2Fc^2^)/3'
_refine_ls_weighting_scheme calc
_refine_ls_wR_factor_gt 0.1370
_refine_ls_wR_factor_ref 0.1764
_reflns_number_gt 1495
_reflns_number_total 2848
_reflns_threshold_expression >2sigma(I)
_cod_data_source_file b812531g.txt
_cod_data_source_block (na)2.(sub)
_cod_original_sg_symbol_H-M P-1
_cod_database_code 7200294

loop_
_symmetry_equiv_pos_as_xyz
'x, y, z'
'-x, -y, -z'

loop_
_atom_site_label
_atom_site_type_symbol
_atom_site_fract_x
_atom_site_fract_y
_atom_site_fract_z
_atom_site_U_iso_or_equiv
_atom_site_adp_type
_atom_site_occupancy
_atom_site_symmetry_multiplicity
_atom_site_calc_flag
_atom_site_refinement_flags
_atom_site_disorder_assembly
_atom_site_disorder_group
O1 O 0.3238(4) 0.8094(4) 0.06122(10) 0.0346(5) Uani 1 1 d . . .
N1 N 0.4762(5) 0.3822(4) 0.23700(12) 0.0338(6) Uani 1 1 d . . .
C1 C 0.6664(6) 0.2140(5) 0.23297(15) 0.0339(7) Uani 1 1 d . . .
H1 H 0.6875 0.0996 0.2695 0.041 Uiso 1 1 calc R . .
O2 O 0.1720(4) 0.4321(4) 0.34786(11) 0.0402(6) Uani 1 1 d . . .
H2C H 0.268(7) 0.414(6) 0.3054(18) 0.048 Uiso 1 1 d . . .
N2 N 0.7489(4) 0.7813(4) 0.03355(12) 0.0319(6) Uani 1 1 d . . .
H2A H 0.7240 0.8878 0.0000 0.038 Uiso 1 1 calc R . .
H2B H 0.9065 0.7152 0.0420 0.038 Uiso 1 1 calc R . .
C2 C 0.8330(6) 0.1991(5) 0.17841(15) 0.0320(7) Uani 1 1 d . . .
H2 H 0.9673 0.0780 0.1776 0.038 Uiso 1 1 calc R . .
O3 O 0.0027(4) 0.7642(4) 0.29671(11) 0.0427(6) Uani 1 1 d . . .
C3 C 0.8015(5) 0.3630(5) 0.12484(14) 0.0288(6) Uani 1 1 d . . .
H3 H 0.9141 0.3560 0.0866 0.035 Uiso 1 1 calc R . .
C4 C 0.6037(5) 0.5382(5) 0.12731(14) 0.0252(6) Uani 1 1 d . . .
C5 C 0.4468(5) 0.5417(5) 0.18487(14) 0.0303(6) Uani 1 1 d . . .
H5 H 0.3127 0.6625 0.1875 0.036 Uiso 1 1 calc R . .
C6 C 0.5484(5) 0.7202(5) 0.07154(14) 0.0277(6) Uani 1 1 d . . .
C7 C 0.0131(6) 0.6239(5) 0.34517(15) 0.0323(7) Uani 1 1 d . . .
C8 C -0.1492(6) 0.6428(6) 0.40875(16) 0.0381(7) Uani 1 1 d . . .
H8A H -0.0287 0.6184 0.4522 0.046 Uiso 1 1 calc R . .
H8B H -0.2815 0.5053 0.4039 0.046 Uiso 1 1 calc R . .
C9 C -0.2966(6) 0.8793(5) 0.42075(15) 0.0345(7) Uani 1 1 d . . .
H9A H -0.4348 0.8969 0.3806 0.041 Uiso 1 1 calc R . .
H9B H -0.1702 1.0207 0.4218 0.041 Uiso 1 1 calc R . .
C10 C -0.4284(6) 0.8815(5) 0.49129(16) 0.0361(7) Uani 1 1 d . . .
H10A H -0.5583 0.7424 0.4891 0.043 Uiso 1 1 calc R . .
H10B H -0.2899 0.8548 0.5307 0.043 Uiso 1 1 calc R . .

loop_
_atom_site_aniso_label
_atom_site_aniso_U_11
_atom_site_aniso_U_22
_atom_site_aniso_U_33
_atom_site_aniso_U_23
_atom_site_aniso_U_13
_atom_site_aniso_U_12
O1 0.0226(10) 0.0410(12) 0.0417(12) 0.0173(9) 0.0018(9) 0.0054(8)
N1 0.0342(14) 0.0340(14) 0.0348(14) 0.0106(11) 0.0057(11) 0.0066(11)
C1 0.0369(17) 0.0323(16) 0.0329(16) 0.0095(12) -0.0012(13) 0.0056(13)
O2 0.0465(14) 0.0436(13) 0.0341(12) 0.0135(10) 0.0139(10) 0.0188(10)
N2 0.0238(12) 0.0385(14) 0.0351(13) 0.0133(11) 0.0052(10) 0.0041(10)
C2 0.0337(16) 0.0271(15) 0.0354(16) 0.0058(12) 0.0009(13) 0.0086(12)
O3 0.0532(15) 0.0418(13) 0.0369(12) 0.0162(10) 0.0146(10) 0.0132(10)
C3 0.0274(15) 0.0315(16) 0.0280(15) 0.0019(12) 0.0040(11) 0.0048(12)
C4 0.0205(13) 0.0270(15) 0.0279(14) 0.0031(11) 0.0009(11) -0.0006(11)
C5 0.0287(15) 0.0288(15) 0.0343(16) 0.0070(12) 0.0039(12) 0.0053(12)
C6 0.0228(14) 0.0271(15) 0.0333(15) 0.0047(12) 0.0005(11) 0.0000(11)
C7 0.0334(16) 0.0336(16) 0.0308(15) 0.0060(13) 0.0047(12) 0.0052(13)
C8 0.0446(19) 0.0398(18) 0.0327(16) 0.0126(13) 0.0113(14) 0.0082(14)
C9 0.0380(17) 0.0349(17) 0.0321(15) 0.0061(12) 0.0090(13) 0.0026(13)
C10 0.0387(18) 0.0355(17) 0.0356(16) 0.0080(13) 0.0085(13) 0.0025(13)

loop_
_atom_type_symbol
_atom_type_description
_atom_type_scat_dispersion_real
_atom_type_scat_dispersion_imag
_atom_type_scat_source
C C 0.0033 0.0016 'International Tables Vol C Tables 4.2.6.8 and 6.1.1.4'
H H 0.0000 0.0000 'International Tables Vol C Tables 4.2.6.8 and 6.1.1.4'
N N 0.0061 0.0033 'International Tables Vol C Tables 4.2.6.8 and 6.1.1.4'
O O 0.0106 0.0060 'International Tables Vol C Tables 4.2.6.8 and 6.1.1.4'

loop_
_geom_angle_atom_site_label_1
_geom_angle_atom_site_label_2
_geom_angle_atom_site_label_3
_geom_angle
_geom_angle_site_symmetry_1
_geom_angle_site_symmetry_3
_geom_angle_publ_flag
C1 N1 C5 118.0(2) . . ?
N1 C1 C2 123.0(3) . . ?
N1 C1 H1 118.5 . . ?
C2 C1 H1 118.5 . . ?
C7 O2 H2C 111.3(19) . . ?
C6 N2 H2A 120.0 . . ?
C6 N2 H2B 120.0 . . ?
H2A N2 H2B 120.0 . . ?
C1 C2 C3 118.8(3) . . ?
C1 C2 H2 120.6 . . ?
C3 C2 H2 120.6 . . ?
C2 C3 C4 119.4(3) . . ?
C2 C3 H3 120.3 . . ?
C4 C3 H3 120.3 . . ?
C3 C4 C5 117.8(2) . . ?
C3 C4 C6 123.9(2) . . ?
C5 C4 C6 118.3(2) . . ?
N1 C5 C4 122.9(3) . . ?
N1 C5 H5 118.5 . . ?
C4 C5 H5 118.5 . . ?
O1 C6 N2 121.8(2) . . ?
O1 C6 C4 120.8(2) . . ?
N2 C6 C4 117.3(2) . . ?
O3 C7 O2 123.4(3) . . ?
O3 C7 C8 125.3(3) . . ?
O2 C7 C8 111.3(2) . . ?
C7 C8 C9 117.0(2) . . ?
C7 C8 H8A 108.1 . . ?
C9 C8 H8A 108.1 . . ?
C7 C8 H8B 108.1 . . ?
C9 C8 H8B 108.1 . . ?
H8A C8 H8B 107.3 . . ?
C8 C9 C10 110.8(2) . . ?
C8 C9 H9A 109.5 . . ?
C10 C9 H9A 109.5 . . ?
C8 C9 H9B 109.5 . . ?
C10 C9 H9B 109.5 . . ?
H9A C9 H9B 108.1 . . ?
C10 C10 C9 114.0(3) 2_476 . ?
C10 C10 H10A 108.8 2_476 . ?
C9 C10 H10A 108.8 . . ?
C10 C10 H10B 108.8 2_476 . ?
C9 C10 H10B 108.8 . . ?
H10A C10 H10B 107.7 . . ?

loop_
_geom_bond_atom_site_label_1
_geom_bond_atom_site_label_2
_geom_bond_distance
_geom_bond_site_symmetry_2
_geom_bond_publ_flag
O1 C6 1.239(3) . ?
N1 C1 1.336(4) . ?
N1 C5 1.342(3) . ?
C1 C2 1.375(4) . ?
C1 H1 0.9500 . ?
O2 C7 1.323(3) . ?
O2 H2C 0.97(3) . ?
N2 C6 1.331(3) . ?
N2 H2A 0.8800 . ?
N2 H2B 0.8800 . ?
C2 C3 1.379(4) . ?
C2 H2 0.9500 . ?
O3 C7 1.216(3) . ?
C3 C4 1.389(4) . ?
C3 H3 0.9500 . ?
C4 C5 1.389(4) . ?
C4 C6 1.490(4) . ?
C5 H5 0.9500 . ?
C7 C8 1.500(4) . ?
C8 C9 1.509(4) . ?
C8 H8A 0.9900 . ?
C8 H8B 0.9900 . ?
C9 C10 1.528(4) . ?
C9 H9A 0.9900 . ?
C9 H9B 0.9900 . ?
C10 C10 1.518(6) 2_476 ?
C10 H10A 0.9900 . ?
C10 H10B 0.9900 . ?

loop_
_geom_torsion_atom_site_label_1
_geom_torsion_atom_site_label_2
_geom_torsion_atom_site_label_3
_geom_torsion_atom_site_label_4
_geom_torsion
_geom_torsion_site_symmetry_1
_geom_torsion_site_symmetry_2
_geom_torsion_site_symmetry_3
_geom_torsion_site_symmetry_4
_geom_torsion_publ_flag
C5 N1 C1 C2 0.5(4) . . . . ?
N1 C1 C2 C3 -0.7(4) . . . . ?
C1 C2 C3 C4 0.1(4) . . . . ?
C2 C3 C4 C5 0.7(4) . . . . ?
C2 C3 C4 C6 -178.6(3) . . . . ?
C1 N1 C5 C4 0.3(4) . . . . ?
C3 C4 C5 N1 -0.9(4) . . . . ?
C6 C4 C5 N1 178.4(2) . . . . ?
C3 C4 C6 O1 154.0(3) . . . . ?
C5 C4 C6 O1 -25.3(4) . . . . ?
C3 C4 C6 N2 -25.8(4) . . . . ?
C5 C4 C6 N2 154.9(3) . . . . ?
O3 C7 C8 C9 -12.3(5) . . . . ?
O2 C7 C8 C9 167.9(3) . . . . ?
C7 C8 C9 C10 -174.1(3) . . . . ?
C8 C9 C10 C10 177.6(3) . . . 2_476 ?
